data_1562601
loop_
_publ_author_name
'Chen, Hong-Xia'
'Ma, Yong'
'Zhou, Feng'
'Wu, Bing'
'Xu, Qing-Feng'
'Lu, Jian-Mei'
'Ge, Jian-Feng'

_publ_section_title
;
 Synthesis, structures of four coordination compounds constructed from
 o-methacrylamidobenzoic acid and their relationship between structure and
 solid state luminescence
;
_journal_name_full 'Journal of Solid State Chemistry'
_journal_page_first 1
_journal_page_last 7
_journal_paper_doi 10.1016/j.jssc.2013.03.055
_journal_volume 203
_journal_year 2013
_chemical_formula_moiety 'C44 H48 Cd2 N4 O16'
_chemical_formula_sum 'C44 H48 Cd2 N4 O16'
_chemical_formula_weight 1113.66
_space_group_IT_number 2
_space_group_name_Hall '-P 1'
_space_group_name_H-M_alt 'P -1'
_symmetry_cell_setting triclinic
_symmetry_space_group_name_Hall '-P 1'
_symmetry_space_group_name_H-M 'P -1'
_atom_sites_solution_hydrogens geom
_atom_sites_solution_primary direct
_atom_sites_solution_secondary difmap
_audit_creation_method SHELXL-97
_cell_angle_alpha 80.705(6)
_cell_angle_beta 87.854(5)
_cell_angle_gamma 72.433(6)
_cell_formula_units_Z 1
_cell_length_a 8.9842(5)
_cell_length_b 10.1349(8)
_cell_length_c 13.8013(10)
_cell_measurement_temperature 293(2)
_cell_volume 1182.24(15)
_computing_structure_refinement 'SHELXL-97 (Sheldrick, 1997)'
_computing_structure_solution 'SHELXS-97 (Sheldrick, 1990)'
_diffrn_ambient_temperature 293(2)
_diffrn_measured_fraction_theta_full 0.998
_diffrn_measured_fraction_theta_max 0.998
_diffrn_radiation_monochromator graphite
_diffrn_radiation_source 'fine-focus sealed tube'
_diffrn_radiation_type MoK\a
_diffrn_radiation_wavelength 0.71073
_diffrn_reflns_av_R_equivalents 0.0351
_diffrn_reflns_av_sigmaI/netI 0.0435
_diffrn_reflns_limit_h_max 11
_diffrn_reflns_limit_h_min -11
_diffrn_reflns_limit_k_max 12
_diffrn_reflns_limit_k_min -12
_diffrn_reflns_limit_l_max 17
_diffrn_reflns_limit_l_min -17
_diffrn_reflns_number 14531
_diffrn_reflns_theta_full 26.37
_diffrn_reflns_theta_max 26.37
_diffrn_reflns_theta_min 3.21
_exptl_absorpt_coefficient_mu 0.972
_exptl_absorpt_correction_T_max 0.7931
_exptl_absorpt_correction_T_min 0.7334
_exptl_absorpt_correction_type multi-scan
_exptl_absorpt_process_details sadabs
_exptl_crystal_colour colourless
_exptl_crystal_density_diffrn 1.564
_exptl_crystal_density_method 'not measured'
_exptl_crystal_description block
_exptl_crystal_F_000 564
_exptl_crystal_size_max 0.34
_exptl_crystal_size_mid 0.28
_exptl_crystal_size_min 0.25
_refine_diff_density_max 0.395
_refine_diff_density_min -0.257
_refine_diff_density_rms 0.060
_refine_ls_extinction_method none
_refine_ls_goodness_of_fit_ref 1.031
_refine_ls_hydrogen_treatment constr
_refine_ls_matrix_type full
_refine_ls_number_parameters 305
_refine_ls_number_reflns 4829
_refine_ls_number_restraints 15
_refine_ls_restrained_S_all 1.061
_refine_ls_R_factor_all 0.0465
_refine_ls_R_factor_gt 0.0327
_refine_ls_shift/su_max 0.000
_refine_ls_shift/su_mean 0.000
_refine_ls_structure_factor_coef Fsqd
_refine_ls_weighting_details 'calc w=1/[\s^2^(Fo^2^)+(0.0272P)^2^+0.0000P] where P=(Fo^2^+2Fc^2^)/3'
_refine_ls_weighting_scheme calc
_refine_ls_wR_factor_gt 0.0600
_refine_ls_wR_factor_ref 0.0641
_reflns_number_gt 3992
_reflns_number_total 4829
_reflns_threshold_expression >2sigma(I)
_cod_data_source_file JSSC-2013-203-1.cif
_cod_data_source_block 2
_cod_original_cell_volume 1182.25(14)
_cod_database_code 1562601

loop_
_symmetry_equiv_pos_as_xyz
'x, y, z'
'-x, -y, -z'

loop_
_atom_site_label
_atom_site_type_symbol
_atom_site_fract_x
_atom_site_fract_y
_atom_site_fract_z
_atom_site_U_iso_or_equiv
_atom_site_adp_type
_atom_site_occupancy
_atom_site_symmetry_multiplicity
_atom_site_calc_flag
_atom_site_refinement_flags
_atom_site_disorder_assembly
_atom_site_disorder_group
Cd1 Cd 0.87397(2) 0.033661(18) 0.116404(14) 0.03995(8) Uani 1 1 d . . .
O4 O 0.7785(3) -0.1035(2) 0.22720(16) 0.0644(6) Uani 1 1 d . . .
O5 O 0.7989(3) 0.0735(2) 0.29197(15) 0.0657(6) Uani 1 1 d . . .
O6 O 0.7776(3) 0.0728(3) 0.64629(17) 0.0986(9) Uani 1 1 d . . .
O7 O 0.6913(2) 0.01860(19) 0.00198(14) 0.0455(5) Uani 1 1 d . . .
H7A H 0.6718 -0.0611 0.0160 0.059(9) Uiso 1 1 d R . .
H7B H 0.6046 0.0854 0.0036 0.073(11) Uiso 1 1 d R . .
O8 O 1.1157(2) 0.0157(2) 0.16916(15) 0.0592(5) Uani 1 1 d . . .
H8A H 1.1358 -0.0349 0.2290 0.089 Uiso 1 1 d R . .
H8B H 1.1901 -0.0262 0.1297 0.089 Uiso 1 1 d R . .
O1 O 0.9794(2) 0.15248(17) -0.03246(14) 0.0490(5) Uani 1 1 d . . .
O2 O 0.7953(2) 0.26781(17) 0.05705(14) 0.0470(5) Uani 1 1 d . . .
O3 O 0.5939(2) 0.77629(18) 0.01955(15) 0.0528(5) Uani 1 1 d . . .
C1 C 0.8888(3) 0.2668(3) -0.0140(2) 0.0376(6) Uani 1 1 d . . .
C2 C 0.8938(3) 0.4013(2) -0.07599(19) 0.0355(6) Uani 1 1 d . . .
C3 C 0.9953(3) 0.3927(3) -0.1545(2) 0.0492(7) Uani 1 1 d . . .
H3 H 1.0550 0.3051 -0.1674 0.059 Uiso 1 1 calc R . .
C4 C 1.0097(4) 0.5111(3) -0.2139(2) 0.0590(8) Uani 1 1 d . . .
H4 H 1.0777 0.5033 -0.2666 0.071 Uiso 1 1 calc R . .
C5 C 0.9228(4) 0.6406(3) -0.1946(2) 0.0596(8) Uani 1 1 d . . .
H5 H 0.9327 0.7209 -0.2342 0.072 Uiso 1 1 calc R . .
C6 C 0.8214(4) 0.6528(3) -0.1175(2) 0.0516(8) Uani 1 1 d . . .
H6 H 0.7627 0.7413 -0.1056 0.062 Uiso 1 1 calc R . .
C7 C 0.8053(3) 0.5345(2) -0.05688(19) 0.0373(6) Uani 1 1 d . . .
C8 C 0.6124(3) 0.6536(3) 0.0605(2) 0.0402(6) Uani 1 1 d . . .
C9 C 0.5322(3) 0.6206(3) 0.1538(2) 0.0512(7) Uani 1 1 d . . .
C11 C 0.5345(4) 0.4742(4) 0.1921(3) 0.0746(10) Uani 1 1 d . . .
H11A H 0.5043 0.4337 0.1407 0.112 Uiso 1 1 calc R . .
H11B H 0.4628 0.4742 0.2455 0.112 Uiso 1 1 calc R . .
H11C H 0.6379 0.4201 0.2150 0.112 Uiso 1 1 calc R . .
C10 C 0.4639(5) 0.7266(4) 0.2013(3) 0.0846(12) Uani 1 1 d . . .
H10A H 0.4152 0.7106 0.2608 0.102 Uiso 1 1 calc R . .
H10B H 0.4647 0.8169 0.1751 0.102 Uiso 1 1 calc R . .
C12 C 0.7687(4) -0.0405(3) 0.3003(2) 0.0511(7) Uani 1 1 d . . .
C13 C 0.7217(3) -0.1092(3) 0.3962(2) 0.0529(8) Uani 1 1 d . . .
C14 C 0.6769(4) -0.2280(4) 0.3967(3) 0.0736(10) Uani 1 1 d . . .
H14 H 0.6776 -0.2625 0.3381 0.088 Uiso 1 1 calc R . .
C15 C 0.6310(5) -0.2971(5) 0.4814(3) 0.0967(14) Uani 1 1 d . . .
H15 H 0.6009 -0.3770 0.4802 0.116 Uiso 1 1 calc R . .
C16 C 0.6305(5) -0.2459(5) 0.5671(3) 0.1021(15) Uani 1 1 d . . .
H16 H 0.5985 -0.2912 0.6244 0.123 Uiso 1 1 calc R . .
C17 C 0.6761(5) -0.1296(5) 0.5707(3) 0.0841(12) Uani 1 1 d . . .
H17 H 0.6754 -0.0973 0.6301 0.101 Uiso 1 1 calc R . .
C18 C 0.7238(4) -0.0592(4) 0.4854(2) 0.0606(8) Uani 1 1 d . . .
C19 C 0.7965(4) 0.1203(4) 0.5606(2) 0.0686(10) Uani 1 1 d . . .
C20 C 0.8456(4) 0.2482(5) 0.5355(3) 0.0805(10) Uani 1 1 d U . .
C21 C 0.8744(5) 0.3108(5) 0.6083(3) 0.1045(14) Uani 1 1 d U . .
H21A H 0.9091 0.3893 0.5938 0.125 Uiso 1 1 calc R . .
H21B H 0.8595 0.2756 0.6733 0.125 Uiso 1 1 calc R . .
C22 C 0.8679(7) 0.3014(6) 0.4346(3) 0.1328(18) Uani 1 1 d U . .
H22A H 0.9262 0.2254 0.4019 0.199 Uiso 1 1 calc R . .
H22B H 0.9244 0.3686 0.4320 0.199 Uiso 1 1 calc R . .
H22C H 0.7682 0.3456 0.4027 0.199 Uiso 1 1 calc R . .
N1 N 0.7054(3) 0.5418(2) 0.02450(16) 0.0417(5) Uani 1 1 d . . .
H1 H 0.7037 0.4620 0.0563 0.050 Uiso 1 1 calc R . .
N2 N 0.7717(3) 0.0607(3) 0.48449(19) 0.0612(7) Uani 1 1 d . . .
H2 H 0.7874 0.1020 0.4273 0.065(10) Uiso 1 1 calc R . .

loop_
_atom_site_aniso_label
_atom_site_aniso_U_11
_atom_site_aniso_U_22
_atom_site_aniso_U_33
_atom_site_aniso_U_23
_atom_site_aniso_U_13
_atom_site_aniso_U_12
Cd1 0.05437(14) 0.02893(11) 0.03383(12) -0.00266(8) 0.00636(9) -0.01033(9)
O4 0.0911(17) 0.0601(13) 0.0425(13) -0.0096(11) 0.0222(12) -0.0252(12)
O5 0.1018(18) 0.0644(14) 0.0342(12) -0.0039(10) 0.0177(11) -0.0338(13)
O6 0.114(2) 0.150(3) 0.0303(14) -0.0096(15) 0.0015(14) -0.039(2)
O7 0.0449(12) 0.0314(10) 0.0567(13) -0.0028(9) 0.0029(9) -0.0085(10)
O8 0.0616(13) 0.0759(14) 0.0357(12) -0.0067(11) 0.0035(10) -0.0153(11)
O1 0.0626(13) 0.0265(9) 0.0511(13) -0.0073(9) 0.0070(10) -0.0034(9)
O2 0.0614(13) 0.0285(9) 0.0475(12) -0.0027(8) 0.0155(10) -0.0116(9)
O3 0.0595(13) 0.0270(10) 0.0651(14) -0.0064(9) 0.0065(10) -0.0040(9)
C1 0.0474(16) 0.0275(13) 0.0370(15) -0.0063(12) -0.0031(13) -0.0090(12)
C2 0.0442(15) 0.0278(13) 0.0336(14) -0.0041(11) -0.0032(12) -0.0096(12)
C3 0.0641(19) 0.0347(15) 0.0462(18) -0.0101(13) 0.0143(15) -0.0103(14)
C4 0.077(2) 0.0502(18) 0.0483(19) -0.0075(15) 0.0248(16) -0.0205(17)
C5 0.091(2) 0.0393(17) 0.0482(19) 0.0027(14) 0.0134(18) -0.0252(17)
C6 0.075(2) 0.0278(14) 0.0481(18) -0.0026(13) 0.0117(16) -0.0129(14)
C7 0.0460(16) 0.0300(13) 0.0341(15) -0.0044(11) 0.0016(12) -0.0092(12)
C8 0.0384(15) 0.0355(15) 0.0451(17) -0.0109(13) -0.0008(13) -0.0060(12)
C9 0.0482(18) 0.0514(18) 0.0478(19) -0.0100(15) 0.0036(14) -0.0053(15)
C11 0.085(3) 0.072(2) 0.064(2) -0.0026(19) 0.0255(19) -0.028(2)
C10 0.104(3) 0.070(2) 0.056(2) -0.009(2) 0.018(2) 0.007(2)
C12 0.0548(19) 0.0533(18) 0.0353(17) -0.0002(15) 0.0099(14) -0.0059(15)
C13 0.0518(18) 0.0567(18) 0.0391(18) 0.0043(15) 0.0105(14) -0.0068(15)
C14 0.082(3) 0.074(2) 0.061(2) 0.0050(19) 0.0091(19) -0.027(2)
C15 0.116(4) 0.088(3) 0.083(3) 0.015(3) 0.020(3) -0.042(3)
C16 0.116(4) 0.118(4) 0.063(3) 0.030(3) 0.022(3) -0.045(3)
C17 0.096(3) 0.107(3) 0.040(2) 0.011(2) 0.0145(19) -0.030(3)
C18 0.058(2) 0.072(2) 0.0363(18) 0.0076(16) 0.0079(15) -0.0060(17)
C19 0.055(2) 0.102(3) 0.040(2) -0.012(2) 0.0021(16) -0.009(2)
C20 0.081(2) 0.115(3) 0.051(2) -0.022(2) 0.0101(19) -0.034(2)
C21 0.105(3) 0.151(4) 0.071(3) -0.037(3) 0.004(2) -0.048(3)
C22 0.228(5) 0.137(4) 0.066(2) -0.013(3) 0.021(3) -0.107(4)
N1 0.0549(14) 0.0245(11) 0.0408(14) -0.0012(10) 0.0086(11) -0.0077(10)
N2 0.0710(18) 0.0785(19) 0.0278(14) -0.0029(14) 0.0108(12) -0.0171(15)

loop_
_atom_type_symbol
_atom_type_description
_atom_type_scat_dispersion_real
_atom_type_scat_dispersion_imag
_atom_type_scat_source
C C 0.0033 0.0016 'International Tables Vol C Tables 4.2.6.8 and 6.1.1.4'
H H 0.0000 0.0000 'International Tables Vol C Tables 4.2.6.8 and 6.1.1.4'
Cd Cd -0.8075 1.2024 'International Tables Vol C Tables 4.2.6.8 and 6.1.1.4'
N N 0.0061 0.0033 'International Tables Vol C Tables 4.2.6.8 and 6.1.1.4'
O O 0.0106 0.0060 'International Tables Vol C Tables 4.2.6.8 and 6.1.1.4'

loop_
_geom_angle_atom_site_label_1
_geom_angle_atom_site_label_2
_geom_angle_atom_site_label_3
_geom_angle
_geom_angle_site_symmetry_1
_geom_angle_site_symmetry_3
O4 Cd1 O8 106.96(8) . .
O4 Cd1 O2 133.77(8) . .
O8 Cd1 O2 98.37(7) . .
O4 Cd1 O7 87.76(7) . .
O8 Cd1 O7 154.37(7) . .
O2 Cd1 O7 85.18(7) . .
O4 Cd1 O1 94.70(7) . 2_755
O8 Cd1 O1 81.44(7) . 2_755
O2 Cd1 O1 127.40(7) . 2_755
O7 Cd1 O1 76.43(7) . 2_755
O4 Cd1 O1 167.79(7) . .
O8 Cd1 O1 78.43(7) . .
O2 Cd1 O1 53.97(6) . .
O7 Cd1 O1 83.46(6) . .
O1 Cd1 O1 75.02(6) 2_755 .
O4 Cd1 O5 53.95(7) . .
O8 Cd1 O5 83.21(7) . .
O2 Cd1 O5 92.83(7) . .
O7 Cd1 O5 122.12(7) . .
O1 Cd1 O5 138.52(7) 2_755 .
O1 Cd1 O5 138.25(6) . .
C12 O4 Cd1 100.17(19) . .
C12 O5 Cd1 85.07(17) . .
Cd1 O7 H7A 110.2 . .
Cd1 O7 H7B 110.2 . .
H7A O7 H7B 108.6 . .
Cd1 O8 H8A 111.2 . .
Cd1 O8 H8B 112.0 . .
H8A O8 H8B 107.0 . .
C1 O1 Cd1 162.86(18) . 2_755
C1 O1 Cd1 87.71(16) . .
Cd1 O1 Cd1 104.98(6) 2_755 .
C1 O2 Cd1 98.26(15) . .
O1 C1 O2 119.9(2) . .
O1 C1 C2 119.5(2) . .
O2 C1 C2 120.5(2) . .
C3 C2 C7 118.6(2) . .
C3 C2 C1 117.7(2) . .
C7 C2 C1 123.7(2) . .
C4 C3 C2 121.5(3) . .
C4 C3 H3 119.2 . .
C2 C3 H3 119.2 . .
C5 C4 C3 119.4(3) . .
C5 C4 H4 120.3 . .
C3 C4 H4 120.3 . .
C6 C5 C4 120.6(3) . .
C6 C5 H5 119.7 . .
C4 C5 H5 119.7 . .
C5 C6 C7 120.8(3) . .
C5 C6 H6 119.6 . .
C7 C6 H6 119.6 . .
C6 C7 C2 119.1(2) . .
C6 C7 N1 122.8(2) . .
C2 C7 N1 118.1(2) . .
O3 C8 N1 122.8(3) . .
O3 C8 C9 121.9(2) . .
N1 C8 C9 115.3(2) . .
C10 C9 C11 122.3(3) . .
C10 C9 C8 116.9(3) . .
C11 C9 C8 120.7(3) . .
C9 C11 H11A 109.5 . .
C9 C11 H11B 109.5 . .
H11A C11 H11B 109.5 . .
C9 C11 H11C 109.5 . .
H11A C11 H11C 109.5 . .
H11B C11 H11C 109.5 . .
C9 C10 H10A 120.0 . .
C9 C10 H10B 120.0 . .
H10A C10 H10B 120.0 . .
O5 C12 O4 120.6(3) . .
O5 C12 C13 122.2(3) . .
O4 C12 C13 117.2(3) . .
C14 C13 C18 118.8(3) . .
C14 C13 C12 118.2(3) . .
C18 C13 C12 123.0(3) . .
C13 C14 C15 122.0(4) . .
C13 C14 H14 119.0 . .
C15 C14 H14 119.0 . .
C16 C15 C14 118.7(4) . .
C16 C15 H15 120.7 . .
C14 C15 H15 120.7 . .
C15 C16 C17 121.6(4) . .
C15 C16 H16 119.2 . .
C17 C16 H16 119.2 . .
C16 C17 C18 120.3(4) . .
C16 C17 H17 119.9 . .
C18 C17 H17 119.9 . .
C17 C18 N2 122.9(3) . .
C17 C18 C13 118.7(3) . .
N2 C18 C13 118.4(3) . .
O6 C19 N2 122.4(4) . .
O6 C19 C20 121.2(3) . .
N2 C19 C20 116.4(3) . .
C21 C20 C22 120.7(4) . .
C21 C20 C19 119.0(4) . .
C22 C20 C19 120.3(3) . .
C20 C21 H21A 120.0 . .
C20 C21 H21B 120.0 . .
H21A C21 H21B 120.0 . .
C20 C22 H22A 109.5 . .
C20 C22 H22B 109.5 . .
H22A C22 H22B 109.5 . .
C20 C22 H22C 109.5 . .
H22A C22 H22C 109.5 . .
H22B C22 H22C 109.5 . .
C8 N1 C7 130.4(2) . .
C8 N1 H1 114.8 . .
C7 N1 H1 114.8 . .
C19 N2 C18 129.2(3) . .
C19 N2 H2 115.4 . .
C18 N2 H2 115.4 . .

loop_
_geom_bond_atom_site_label_1
_geom_bond_atom_site_label_2
_geom_bond_distance
_geom_bond_site_symmetry_2
Cd1 O4 2.223(2) .
Cd1 O8 2.262(2) .
Cd1 O2 2.2815(17) .
Cd1 O7 2.3737(18) .
Cd1 O1 2.3933(18) 2_755
Cd1 O1 2.5124(19) .
Cd1 O5 2.553(2) .
O4 C12 1.265(3) .
O5 C12 1.252(3) .
O6 C19 1.229(4) .
O7 H7A 0.8672 .
O7 H7B 0.8667 .
O8 H8A 0.8924 .
O8 H8B 0.8942 .
O1 C1 1.257(3) .
O1 Cd1 2.3933(18) 2_755
O2 C1 1.267(3) .
O3 C8 1.244(3) .
C1 C2 1.499(3) .
C2 C3 1.387(4) .
C2 C7 1.405(3) .
C3 C4 1.376(4) .
C3 H3 0.9300 .
C4 C5 1.372(4) .
C4 H4 0.9300 .
C5 C6 1.372(4) .
C5 H5 0.9300 .
C6 C7 1.389(4) .
C6 H6 0.9300 .
C7 N1 1.408(3) .
C8 N1 1.345(3) .
C8 C9 1.492(4) .
C9 C10 1.327(4) .
C9 C11 1.487(4) .
C11 H11A 0.9600 .
C11 H11B 0.9600 .
C11 H11C 0.9600 .
C10 H10A 0.9300 .
C10 H10B 0.9300 .
C12 C13 1.501(4) .
C13 C14 1.379(4) .
C13 C18 1.408(4) .
C14 C15 1.379(5) .
C14 H14 0.9300 .
C15 C16 1.365(6) .
C15 H15 0.9300 .
C16 C17 1.368(6) .
C16 H16 0.9300 .
C17 C18 1.397(5) .
C17 H17 0.9300 .
C18 N2 1.404(4) .
C19 N2 1.349(4) .
C19 C20 1.478(5) .
C20 C21 1.344(5) .
C20 C22 1.439(5) .
C21 H21A 0.9300 .
C21 H21B 0.9300 .
C22 H22A 0.9600 .
C22 H22B 0.9600 .
C22 H22C 0.9600 .
N1 H1 0.8600 .
N2 H2 0.8600 .

loop_
_geom_hbond_atom_site_label_D
_geom_hbond_atom_site_label_H
_geom_hbond_atom_site_label_A
_geom_hbond_distance_DH
_geom_hbond_distance_HA
_geom_hbond_distance_DA
_geom_hbond_angle_DHA
_geom_hbond_site_symmetry_A
O7 H7A O3 0.87 1.97 2.818(2) 166.0 1_545
O7 H7B O3 0.87 1.91 2.760(3) 167.7 2_665
O8 H8A O6 0.89 1.85 2.671(3) 152.2 2_756
O8 H8B O7 0.89 2.07 2.881(3) 149.6 2_755
N1 H1 O2 0.86 1.89 2.615(3) 141.1 .
N2 H2 O5 0.86 1.93 2.645(3) 139.7 .

loop_
_geom_torsion_atom_site_label_1
_geom_torsion_atom_site_label_2
_geom_torsion_atom_site_label_3
_geom_torsion_atom_site_label_4
_geom_torsion
_geom_torsion_site_symmetry_1
_geom_torsion_site_symmetry_2
_geom_torsion_site_symmetry_3
_geom_torsion_site_symmetry_4
O8 Cd1 O4 C12 65.4(2) . . . .
O2 Cd1 O4 C12 -54.8(2) . . . .
O7 Cd1 O4 C12 -135.97(19) . . . .
O1 Cd1 O4 C12 147.84(19) 2_755 . . .
O1 Cd1 O4 C12 -179.9(3) . . . .
O5 Cd1 O4 C12 -2.60(17) . . . .
O4 Cd1 O5 C12 2.60(17) . . . .
O8 Cd1 O5 C12 -114.15(18) . . . .
O2 Cd1 O5 C12 147.75(18) . . . .
O7 Cd1 O5 C12 61.7(2) . . . .
O1 Cd1 O5 C12 -45.3(2) 2_755 . . .
O1 Cd1 O5 C12 -178.25(16) . . . .
O4 Cd1 O1 C1 134.9(3) . . . .
O8 Cd1 O1 C1 -107.56(15) . . . .
O2 Cd1 O1 C1 1.88(14) . . . .
O7 Cd1 O1 C1 90.66(15) . . . .
O1 Cd1 O1 C1 168.32(19) 2_755 . . .
O5 Cd1 O1 C1 -41.81(19) . . . .
O4 Cd1 O1 Cd1 -33.4(4) . . . 2_755
O8 Cd1 O1 Cd1 84.12(8) . . . 2_755
O2 Cd1 O1 Cd1 -166.45(11) . . . 2_755
O7 Cd1 O1 Cd1 -77.66(7) . . . 2_755
O1 Cd1 O1 Cd1 0.0 2_755 . . 2_755
O5 Cd1 O1 Cd1 149.87(9) . . . 2_755
O4 Cd1 O2 C1 -169.53(15) . . . .
O8 Cd1 O2 C1 67.16(16) . . . .
O7 Cd1 O2 C1 -87.29(16) . . . .
O1 Cd1 O2 C1 -18.44(18) 2_755 . . .
O1 Cd1 O2 C1 -1.88(14) . . . .
O5 Cd1 O2 C1 150.70(16) . . . .
Cd1 O1 C1 O2 135.3(5) 2_755 . . .
Cd1 O1 C1 O2 -3.2(2) . . . .
Cd1 O1 C1 C2 -45.4(7) 2_755 . . .
Cd1 O1 C1 C2 176.1(2) . . . .
Cd1 O2 C1 O1 3.5(3) . . . .
Cd1 O2 C1 C2 -175.79(19) . . . .
O1 C1 C2 C3 2.6(4) . . . .
O2 C1 C2 C3 -178.1(2) . . . .
O1 C1 C2 C7 -175.3(2) . . . .
O2 C1 C2 C7 4.0(4) . . . .
C7 C2 C3 C4 -0.6(4) . . . .
C1 C2 C3 C4 -178.6(3) . . . .
C2 C3 C4 C5 0.6(5) . . . .
C3 C4 C5 C6 -0.5(5) . . . .
C4 C5 C6 C7 0.5(5) . . . .
C5 C6 C7 C2 -0.5(4) . . . .
C5 C6 C7 N1 178.5(3) . . . .
C3 C2 C7 C6 0.5(4) . . . .
C1 C2 C7 C6 178.4(2) . . . .
C3 C2 C7 N1 -178.5(2) . . . .
C1 C2 C7 N1 -0.6(4) . . . .
O3 C8 C9 C10 -12.4(4) . . . .
N1 C8 C9 C10 167.5(3) . . . .
O3 C8 C9 C11 169.5(3) . . . .
N1 C8 C9 C11 -10.5(4) . . . .
Cd1 O5 C12 O4 -4.3(3) . . . .
Cd1 O5 C12 C13 175.0(3) . . . .
Cd1 O4 C12 O5 5.0(3) . . . .
Cd1 O4 C12 C13 -174.3(2) . . . .
O5 C12 C13 C14 174.2(3) . . . .
O4 C12 C13 C14 -6.5(4) . . . .
O5 C12 C13 C18 -6.9(5) . . . .
O4 C12 C13 C18 172.4(3) . . . .
C18 C13 C14 C15 1.4(5) . . . .
C12 C13 C14 C15 -179.6(3) . . . .
C13 C14 C15 C16 -0.1(6) . . . .
C14 C15 C16 C17 -0.8(7) . . . .
C15 C16 C17 C18 0.4(7) . . . .
C16 C17 C18 N2 179.9(4) . . . .
C16 C17 C18 C13 0.9(6) . . . .
C14 C13 C18 C17 -1.8(5) . . . .
C12 C13 C18 C17 179.3(3) . . . .
C14 C13 C18 N2 179.1(3) . . . .
C12 C13 C18 N2 0.2(5) . . . .
O6 C19 C20 C21 2.0(6) . . . .
N2 C19 C20 C21 -179.0(4) . . . .
O6 C19 C20 C22 179.6(4) . . . .
N2 C19 C20 C22 -1.4(6) . . . .
O3 C8 N1 C7 4.7(4) . . . .
C9 C8 N1 C7 -175.2(3) . . . .
C6 C7 N1 C8 -0.9(4) . . . .
C2 C7 N1 C8 178.0(3) . . . .
O6 C19 N2 C18 -0.5(6) . . . .
C20 C19 N2 C18 -179.5(3) . . . .
C17 C18 N2 C19 7.5(5) . . . .
C13 C18 N2 C19 -173.5(3) . . . .
